data_1537252
loop_
_publ_author_name
'von Schnering, H.G.'
'Wittmann, M.'
'Sommer, D.'

_publ_section_title
;
 Eu3 P4, Sr3 P4 und Ba3 P4, Polyphosphide mit P4(6-)-Ketten in einer
 alpha-Th Si2-Defektstruktur
;
_journal_name_full 'Zeitschrift fuer Anorganische und Allgemeine Chemie'
_journal_page_first 61
_journal_page_last 71
_journal_volume 510
_journal_year 1984
_chemical_formula_sum 'Ba3 P4'
_space_group_IT_number 43
_symmetry_space_group_name_Hall 'F 2 -2d'
_symmetry_space_group_name_H-M 'F d d 2'
_cell_angle_alpha 90
_cell_angle_beta 90
_cell_angle_gamma 90
_cell_formula_units_Z 8
_cell_length_a 14.851
_cell_length_b 18.236
_cell_length_c 6.15
_cell_volume 1665.560
_citation_journal_id_ASTM ZAACAB
_cod_data_source_file vonSchnering_ZAACAB_1984_608.cif
_cod_data_source_block Ba3P4
_cod_original_cell_volume 1665.56
_cod_database_code 1537252

loop_
_symmetry_equiv_pos_as_xyz
x,y,z
-x,-y,z
-x+1/4,y+1/4,z+1/4
x+3/4,-y+3/4,z+1/4
x,y+1/2,z+1/2
-x,-y+1/2,z+1/2
-x+1/4,y+3/4,z+3/4
x+3/4,-y+5/4,z+3/4
x+1/2,y,z+1/2
-x+1/2,-y,z+1/2
-x+3/4,y+1/4,z+3/4
x+5/4,-y+3/4,z+3/4
x+1/2,y+1/2,z
-x+1/2,-y+1/2,z
-x+3/4,y+3/4,z+1/4
x+5/4,-y+5/4,z+1/4

loop_
_atom_site_label
_atom_site_type_symbol
_atom_site_fract_x
_atom_site_fract_y
_atom_site_fract_z
_atom_site_occupancy
_atom_site_U_iso_or_equiv
P1 P-1 0.3467 0.9239 0.0214 1 0.0
P2 P-1 0.5782 0.0024 0.2465 1 0.0
Ba2 Ba+2 0.24532 0.08126 0.00578 1 0.0
Ba1 Ba+2 0 0 0.25 1 0.0
